data_2205518
loop_
_publ_author_name
'Ngah, Nurziana'
'Mohamad, Nuriah'
'Ahmad, Musa'
'Yamin, Bohari M.'

_publ_section_title
;
 1-(2-Hydroxyphenyl)ethanone benzoylhydrazone
;
_journal_issue 4
_journal_name_full 'Acta Crystallographica Section E'
_journal_page_first o969
_journal_page_last o970
_journal_paper_doi 10.1107/S1600536805007191
_journal_volume 61
_journal_year 2005
_chemical_formula_iupac 'C15 H14 N2 O2'
_chemical_formula_moiety 'C15 H14 N2 O2'
_chemical_formula_sum 'C15 H14 N2 O2'
_chemical_formula_weight 254.28
_chemical_name_common
;
1-(2-Hydroxyphenyl)ethanone benzoylhydrazone
;
_chemical_name_systematic
;
1-(2-Hydroxyphenyl)ethanone benzoylhydrazone
;
_space_group_IT_number 14
_symmetry_cell_setting monoclinic
_symmetry_space_group_name_Hall '-P 2yn'
_symmetry_space_group_name_H-M 'P 1 21/n 1'
_atom_sites_solution_hydrogens geom
_atom_sites_solution_primary direct
_atom_sites_solution_secondary difmap
_audit_creation_method SHELXL97
_cell_angle_alpha 90.00
_cell_angle_beta 91.299(6)
_cell_angle_gamma 90.00
_cell_formula_units_Z 4
_cell_length_a 4.9110(18)
_cell_length_b 12.466(4)
_cell_length_c 21.018(7)
_cell_measurement_reflns_used 1000
_cell_measurement_temperature 273(2)
_cell_measurement_theta_max 26.5
_cell_measurement_theta_min 1.9
_cell_volume 1286.4(8)
_computing_cell_refinement 'SAINT (Siemens, 1996)'
_computing_data_collection 'SMART (Siemens, 1996)'
_computing_data_reduction SAINT
_computing_molecular_graphics SHELXTL
_computing_publication_material 'SHELXTL, PARST (Nardelli, 1995) and PLATON (Spek, 2003)'
_computing_structure_refinement SHELXTL
_computing_structure_solution 'SHELXTL (Sheldrick, 1997)'
_diffrn_ambient_temperature 273(2)
_diffrn_detector_area_resol_mean 83.66
_diffrn_measured_fraction_theta_full 0.99
_diffrn_measured_fraction_theta_max 0.99
_diffrn_measurement_device_type 'Bruker SMART APEX CCD area-detector'
_diffrn_measurement_method \w
_diffrn_radiation_monochromator graphite
_diffrn_radiation_source 'fine-focus sealed tube'
_diffrn_radiation_type MoK\a
_diffrn_radiation_wavelength 0.71073
_diffrn_reflns_av_R_equivalents 0.0301
_diffrn_reflns_av_sigmaI/netI 0.0191
_diffrn_reflns_limit_h_max 6
_diffrn_reflns_limit_h_min -6
_diffrn_reflns_limit_k_max 15
_diffrn_reflns_limit_k_min -15
_diffrn_reflns_limit_l_max 26
_diffrn_reflns_limit_l_min -26
_diffrn_reflns_number 13472
_diffrn_reflns_theta_full 26.5
_diffrn_reflns_theta_max 26.5
_diffrn_reflns_theta_min 1.9
_diffrn_standards_decay_% 0
_diffrn_standards_interval_time 0
_diffrn_standards_number 0
_exptl_absorpt_coefficient_mu 0.089
_exptl_absorpt_correction_T_max 0.985
_exptl_absorpt_correction_T_min 0.964
_exptl_absorpt_correction_type multi-scan
_exptl_absorpt_process_details '(SADABS; Sheldrick, 1996)'
_exptl_crystal_colour colourless
_exptl_crystal_density_diffrn 1.313
_exptl_crystal_density_meas ?
_exptl_crystal_density_method .
_exptl_crystal_description block
_exptl_crystal_F_000 536
_exptl_crystal_size_max 0.43
_exptl_crystal_size_mid 0.22
_exptl_crystal_size_min 0.19
_refine_diff_density_max 0.15
_refine_diff_density_min -0.13
_refine_ls_extinction_method none
_refine_ls_goodness_of_fit_ref 1.24
_refine_ls_hydrogen_treatment mixed
_refine_ls_matrix_type full
_refine_ls_number_parameters 180
_refine_ls_number_reflns 2662
_refine_ls_number_restraints 0
_refine_ls_restrained_S_all 1.24
_refine_ls_R_factor_all 0.070
_refine_ls_R_factor_gt 0.059
_refine_ls_shift/su_max 0.000
_refine_ls_shift/su_mean 0.000
_refine_ls_structure_factor_coef Fsqd
_refine_ls_weighting_details 'calc w = 1/[\s^2^(Fo^2^)+(0.0477P)^2^+0.3287P] where P = (Fo^2^+2Fc^2^)/3'
_refine_ls_weighting_scheme calc
_refine_ls_wR_factor_gt 0.133
_refine_ls_wR_factor_ref 0.138
_reflns_number_gt 2342
_reflns_number_total 2662
_reflns_threshold_expression I>2\s(I)
_cod_data_source_file is6055.cif
_cod_data_source_block I
_cod_depositor_comments
;
The following automatic conversions were performed:
'_symmetry_cell_setting' value 'Monoclinic' changed to 'monoclinic'
according to '/home/saulius/struct/CIF-dictionaries/cif_core.dic'
dictionary named 'cif_core.dic' version 2.4.1 from 2010-06-29.

Automatic conversion script
Id: cif_fix_enum 1527 2010-12-29 10:47:43Z saulius 

The following automatic conversions were performed:

'_symmetry_cell_setting' value 'Monoclinic' changed to 'monoclinic'
according to /home/saulius/struct/CIF-dictionaries/cif_core.dic
dictionary named 'cif_core.dic' version 2.4.1 from 2010-06-29.

Automatic conversion script
Id: cif_fix_values 1715 2011-07-08 13:25:40Z adriana 
;
_cod_original_sg_symbol_H-M 'P 21/n'
_cod_database_code 2205518
_cod_database_fobs_code 2205518

loop_
_symmetry_equiv_pos_as_xyz
'x, y, z'
'-x+1/2, y+1/2, -z+1/2'
'-x, -y, -z'
'x-1/2, -y-1/2, z-1/2'

loop_
_atom_site_label
_atom_site_fract_x
_atom_site_fract_y
_atom_site_fract_z
_atom_site_U_iso_or_equiv
_atom_site_adp_type
_atom_site_calc_flag
_atom_site_refinement_flags
_atom_site_occupancy
_atom_site_type_symbol
O1 0.9051(2) 0.41693(12) 0.09318(6) 0.0566(4) Uani d . 1 O
O2 0.8316(3) 0.58248(15) 0.24038(8) 0.0767(5) Uani d . 1 O
N2 0.5453(3) 0.43929(12) 0.18429(7) 0.0449(4) Uani d . 1 N
C8 0.4119(3) 0.41479(14) 0.23414(8) 0.0427(4) Uani d . 1 C
C1 0.3696(4) 0.27159(17) 0.01252(10) 0.0556(5) Uani d . 1 C
H1A 0.2834 0.2461 0.0485 0.067 Uiso calc R 1 H
C2 0.2892(5) 0.2355(2) -0.04705(12) 0.0724(7) Uani d . 1 C
H2B 0.1504 0.1851 -0.0510 0.087 Uiso calc R 1 H
C3 0.4119(5) 0.2734(2) -0.10033(11) 0.0699(7) Uani d . 1 C
H3A 0.3532 0.2504 -0.1404 0.084 Uiso calc R 1 H
C4 0.6225(5) 0.34559(19) -0.09430(10) 0.0668(6) Uani d . 1 C
H4A 0.7082 0.3705 -0.1305 0.080 Uiso calc R 1 H
C5 0.7075(4) 0.38133(16) -0.03517(9) 0.0533(5) Uani d . 1 C
H5A 0.8516 0.4295 -0.0315 0.064 Uiso calc R 1 H
C6 0.5786(3) 0.34572(14) 0.01886(8) 0.0427(4) Uani d . 1 C
C7 0.6706(3) 0.38736(14) 0.08213(8) 0.0413(4) Uani d . 1 C
N1 0.4798(3) 0.38807(13) 0.12740(7) 0.0446(4) Uani d . 1 N
C9 0.1998(4) 0.32860(17) 0.23603(9) 0.0579(5) Uani d . 1 C
H9A 0.1776 0.2972 0.1945 0.087 Uiso calc R 1 H
H9B 0.0299 0.3590 0.2488 0.087 Uiso calc R 1 H
H9C 0.2559 0.2743 0.2660 0.087 Uiso calc R 1 H
C10 0.4859(3) 0.47663(14) 0.29214(9) 0.0455(4) Uani d . 1 C
C11 0.3536(4) 0.45880(18) 0.34919(9) 0.0571(5) Uani d . 1 C
H11A 0.2178 0.4069 0.3503 0.068 Uiso calc R 1 H
C12 0.4164(5) 0.5151(2) 0.40372(10) 0.0668(6) Uani d . 1 C
H12A 0.3242 0.5012 0.4410 0.080 Uiso calc R 1 H
C13 0.6163(5) 0.59189(18) 0.40280(11) 0.0668(6) Uani d . 1 C
H13A 0.6612 0.6299 0.4396 0.080 Uiso calc R 1 H
C14 0.7491(5) 0.61253(19) 0.34784(11) 0.0680(6) Uani d . 1 C
H14A 0.8832 0.6652 0.3477 0.082 Uiso calc R 1 H
C15 0.6884(4) 0.55656(16) 0.29208(10) 0.0538(5) Uani d . 1 C
H2A 0.776(6) 0.544(2) 0.2113(13) 0.088(9) Uiso d . 1 H
H1B 0.317(4) 0.3845(15) 0.1154(9) 0.050(5) Uiso d . 1 H

loop_
_atom_site_aniso_label
_atom_site_aniso_U_11
_atom_site_aniso_U_22
_atom_site_aniso_U_33
_atom_site_aniso_U_12
_atom_site_aniso_U_13
_atom_site_aniso_U_23
O1 0.0333(7) 0.0790(10) 0.0575(8) -0.0093(6) -0.0003(5) -0.0005(7)
O2 0.0799(11) 0.0846(12) 0.0657(10) -0.0390(9) 0.0026(9) -0.0064(9)
N2 0.0378(8) 0.0541(9) 0.0428(8) -0.0048(6) -0.0018(6) -0.0006(7)
C8 0.0364(9) 0.0474(10) 0.0442(10) 0.0012(7) -0.0034(7) 0.0032(8)
C1 0.0506(11) 0.0613(12) 0.0550(12) -0.0084(9) 0.0041(9) -0.0086(9)
C2 0.0608(13) 0.0805(16) 0.0758(16) -0.0066(12) -0.0035(12) -0.0275(13)
C3 0.0740(15) 0.0801(16) 0.0551(13) 0.0199(13) -0.0106(11) -0.0205(11)
C4 0.0847(16) 0.0695(14) 0.0467(12) 0.0168(12) 0.0090(11) 0.0031(10)
C5 0.0572(11) 0.0526(11) 0.0504(11) -0.0001(9) 0.0060(9) 0.0048(9)
C6 0.0367(9) 0.0452(10) 0.0461(10) 0.0061(7) 0.0000(7) 0.0015(8)
C7 0.0341(9) 0.0438(9) 0.0460(10) -0.0009(7) 0.0003(7) 0.0069(7)
N1 0.0322(8) 0.0584(10) 0.0432(8) -0.0062(7) -0.0030(6) -0.0006(7)
C9 0.0590(12) 0.0650(13) 0.0498(11) -0.0169(10) 0.0042(9) 0.0003(9)
C10 0.0416(9) 0.0475(10) 0.0472(10) 0.0046(8) -0.0054(7) 0.0017(8)
C11 0.0576(12) 0.0633(12) 0.0503(12) -0.0006(10) 0.0011(9) 0.0003(9)
C12 0.0746(15) 0.0777(15) 0.0481(12) 0.0114(12) 0.0010(10) -0.0062(11)
C13 0.0745(15) 0.0651(14) 0.0602(14) 0.0135(12) -0.0128(11) -0.0184(11)
C14 0.0694(14) 0.0604(13) 0.0734(15) -0.0062(11) -0.0124(12) -0.0118(11)
C15 0.0534(11) 0.0545(11) 0.0532(12) -0.0018(9) -0.0055(9) -0.0015(9)

loop_
_atom_type_symbol
_atom_type_description
_atom_type_scat_dispersion_real
_atom_type_scat_dispersion_imag
_atom_type_scat_source
C C 0.0033 0.0016 'International Tables Vol C Tables 4.2.6.8 and 6.1.1.4'
H H 0.0000 0.0000 'International Tables Vol C Tables 4.2.6.8 and 6.1.1.4'
N N 0.0061 0.0033 'International Tables Vol C Tables 4.2.6.8 and 6.1.1.4'
O O 0.0106 0.0060 'International Tables Vol C Tables 4.2.6.8 and 6.1.1.4'

loop_
_geom_angle_atom_site_label_1
_geom_angle_atom_site_label_2
_geom_angle_atom_site_label_3
_geom_angle
C15 O2 H2A 107.0(19)
C8 N2 N1 118.75(15)
N2 C8 C10 115.29(16)
N2 C8 C9 124.04(17)
C10 C8 C9 120.65(16)
C2 C1 C6 120.1(2)
C2 C1 H1A 120.0
C6 C1 H1A 120.0
C3 C2 C1 120.6(2)
C3 C2 H2B 119.7
C1 C2 H2B 119.7
C2 C3 C4 119.7(2)
C2 C3 H3A 120.2
C4 C3 H3A 120.2
C3 C4 C5 120.5(2)
C3 C4 H4A 119.8
C5 C4 H4A 119.8
C4 C5 C6 120.1(2)
C4 C5 H5A 119.9
C6 C5 H5A 119.9
C1 C6 C5 119.08(18)
C1 C6 C7 121.86(17)
C5 C6 C7 119.06(16)
O1 C7 N1 121.88(16)
O1 C7 C6 122.60(16)
N1 C7 C6 115.51(15)
C7 N1 N2 117.36(14)
C7 N1 H1B 117.6(14)
N2 N1 H1B 119.1(14)
C8 C9 H9A 109.5
C8 C9 H9B 109.5
H9A C9 H9B 109.5
C8 C9 H9C 109.5
H9A C9 H9C 109.5
H9B C9 H9C 109.5
C11 C10 C15 117.17(18)
C11 C10 C8 120.95(17)
C15 C10 C8 121.87(17)
C12 C11 C10 122.4(2)
C12 C11 H11A 118.8
C10 C11 H11A 118.8
C13 C12 C11 119.5(2)
C13 C12 H12A 120.3
C11 C12 H12A 120.3
C14 C13 C12 120.0(2)
C14 C13 H13A 120.0
C12 C13 H13A 120.0
C13 C14 C15 121.5(2)
C13 C14 H14A 119.3
C15 C14 H14A 119.3
O2 C15 C14 116.99(19)
O2 C15 C10 123.52(18)
C14 C15 C10 119.5(2)

loop_
_geom_bond_atom_site_label_1
_geom_bond_atom_site_label_2
_geom_bond_distance
_geom_bond_publ_flag
O1 C7 1.227(2) yes
O2 C15 1.347(3) ?
O2 H2A 0.82(3) ?
N2 C8 1.285(2) yes
N2 N1 1.387(2) yes
C8 C10 1.481(3) ?
C8 C9 1.497(3) ?
C1 C2 1.380(3) ?
C1 C6 1.385(3) ?
C1 H1A 0.9300 ?
C2 C3 1.368(3) ?
C2 H2B 0.9300 ?
C3 C4 1.375(3) ?
C3 H3A 0.9300 ?
C4 C5 1.376(3) ?
C4 H4A 0.9300 ?
C5 C6 1.385(3) ?
C5 H5A 0.9300 ?
C6 C7 1.488(2) ?
C7 N1 1.350(2) yes
N1 H1B 0.83(2) ?
C9 H9A 0.9600 ?
C9 H9B 0.9600 ?
C9 H9C 0.9600 ?
C10 C11 1.394(3) ?
C10 C15 1.408(3) ?
C11 C12 1.373(3) ?
C11 H11A 0.9300 ?
C12 C13 1.372(3) ?
C12 H12A 0.9300 ?
C13 C14 1.364(3) ?
C13 H13A 0.9300 ?
C14 C15 1.390(3) ?
C14 H14A 0.9300 ?

loop_
_geom_hbond_atom_site_label_D
_geom_hbond_atom_site_label_H
_geom_hbond_atom_site_label_A
_geom_hbond_site_symmetry_A
_geom_hbond_distance_DH
_geom_hbond_distance_HA
_geom_hbond_distance_DA
_geom_hbond_angle_DHA
_geom_hbond_publ_flag
O2 H2A N2 1_555 0.82(3) 1.81(3) 2.545(2) 148(3) yes
C9 H9A N1 1_555 0.96 2.36 2.792(3) 107 yes
N1 H1B O1 1_455 0.83(2) 2.10(2) 2.919(2) 165.2(18) yes

loop_
_geom_torsion_atom_site_label_1
_geom_torsion_atom_site_label_2
_geom_torsion_atom_site_label_3
_geom_torsion_atom_site_label_4
_geom_torsion
_geom_torsion_publ_flag
N1 N2 C8 C10 -177.34(14) ?
N1 N2 C8 C9 4.1(3) ?
C6 C1 C2 C3 -0.8(3) ?
C1 C2 C3 C4 1.9(4) ?
C2 C3 C4 C5 -1.1(3) ?
C3 C4 C5 C6 -0.8(3) ?
C2 C1 C6 C5 -1.1(3) ?
C2 C1 C6 C7 179.56(19) ?
C4 C5 C6 C1 1.9(3) ?
C4 C5 C6 C7 -178.73(17) ?
C1 C6 C7 O1 150.85(18) yes
C5 C6 C7 O1 -28.5(3) ?
C1 C6 C7 N1 -27.6(2) ?
C5 C6 C7 N1 153.06(17) ?
O1 C7 N1 N2 10.0(3) yes
C6 C7 N1 N2 -171.54(14) ?
C8 N2 N1 C7 -158.92(16) yes
N2 C8 C10 C11 179.10(17) ?
C9 C8 C10 C11 -2.3(3) ?
N2 C8 C10 C15 0.1(2) ?
C9 C8 C10 C15 178.66(18) ?
C15 C10 C11 C12 -0.6(3) ?
C8 C10 C11 C12 -179.69(19) ?
C10 C11 C12 C13 0.0(3) ?
C11 C12 C13 C14 0.6(3) ?
C12 C13 C14 C15 -0.5(3) ?
C13 C14 C15 O2 -179.7(2) ?
C13 C14 C15 C10 -0.1(3) ?
C11 C10 C15 O2 -179.74(19) ?
C8 C10 C15 O2 -0.7(3) ?
C11 C10 C15 C14 0.7(3) ?
C8 C10 C15 C14 179.72(18) ?

loop_
_cod_related_entry_id
_cod_related_entry_database
_cod_related_entry_code
1 ChemSpider 12527515
